data_4518540
loop_
_publ_author_name
'Yan, Hong'
'Matsushita, Yoshitaka'
'Chikamatsu, Akira'
'Hasegawa, Tetsuya'
'Yamaura, Kazunari'
'Tsujimoto, Yoshihiro'

_publ_section_title
;
 Flux Crystal Growth, Crystal Structure, and Magnetic Properties of a
 Ternary Chromium Disulfide Ba<sub>9</sub>Cr<sub>4</sub>S<sub>19</sub>
 with Unusual Cr<sub>4</sub>S<sub>15</sub> Tetramer Units.
;
_journal_issue 10
_journal_name_full 'ACS omega'
_journal_page_first 6842
_journal_page_last 6847
_journal_paper_doi 10.1021/acsomega.0c06017
_journal_volume 6
_journal_year 2021
_chemical_formula_moiety 'Ba9 Cr4 S19'
_chemical_formula_sum 'Ba9 Cr4 S19'
_chemical_formula_weight 2053.20
_space_group_crystal_system monoclinic
_space_group_IT_number 15
_space_group_name_Hall '-C 2yc'
_space_group_name_H-M_alt 'C 1 2/c 1'
_atom_sites_solution_primary dual
_audit_creation_date 2020-02-03
_audit_creation_method
;
Olex2 1.3-ac4
(compiled 2019.10.09 svn.r3662 for Rigaku Oxford Diffraction, GUI svn.r5959)
;
_cell_angle_alpha 90
_cell_angle_beta 104.041(3)
_cell_angle_gamma 90
_cell_formula_units_Z 4
_cell_length_a 12.7695(3)
_cell_length_b 11.3269(2)
_cell_length_c 23.2057(6)
_cell_measurement_reflns_used 5581
_cell_measurement_temperature 297
_cell_measurement_theta_max 30.3610
_cell_measurement_theta_min 2.4070
_cell_volume 3256.16(13)
_computing_cell_refinement 'CrysAlisPro 1.171.40.60a (Rigaku OD, 2019)'
_computing_data_collection 'CrysAlisPro 1.171.40.60a (Rigaku OD, 2019)'
_computing_data_reduction 'CrysAlisPro 1.171.40.60a (Rigaku OD, 2019)'
_computing_molecular_graphics 'Olex2 1.3-ac4 (Dolomanov et al., 2009)'
_computing_publication_material 'Olex2 1.3-ac4 (Dolomanov et al., 2009)'
_computing_structure_refinement 'ShelXL 2018/3 (Sheldrick, 2015)'
_computing_structure_solution 'SHELXT 2018/2 (Sheldrick, 2018)'
_diffrn_ambient_temperature 297
_diffrn_detector 'Hybrid Pixel Array Detector'
_diffrn_detector_area_resol_mean 10.0000
_diffrn_measured_fraction_theta_full 0.999
_diffrn_measured_fraction_theta_max 0.999
_diffrn_measurement_details
;
List of Runs (angles in degrees, time in seconds):

  # Type    Start    End  Width  t~exp~   \w     \q     \k     \f   Frames
--------------------------------------------------------------------------
  1  \w     85.00 110.00   0.50   60.00    --   20.00  54.00 -60.00   50
  2  \w    -61.00   4.00   0.50   60.00    --   20.00  54.00  30.00  130
  3  \w      7.00  33.00   0.50   60.00    --   20.00  54.00  30.00   52
  4  \w     72.00 105.00   0.50   60.00    --   20.00  54.00  30.00   66
  5  \w    -66.00 103.00   0.50   60.00    --   20.00  54.00 150.00  338
  6  \w    -26.00  88.00   0.50   60.00    --   20.00  54.00  90.00  228
  7  \w     10.00  35.00   0.50   60.00    --   20.00  54.00 -90.00   50
  8  \w     84.00 109.00   0.50   60.00    --   20.00  54.00 -90.00   50
  9  \w     39.00  64.00   0.50   60.00    --   20.00  54.00 -60.00   50
;
_diffrn_measurement_device 'two-circle diffractometer'
_diffrn_measurement_device_type 'XtaLAB Mini II'
_diffrn_measurement_method '\w scans'
_diffrn_orient_matrix_type 'CrysAlisPro convention (1999,Acta A55,543-557)'
_diffrn_orient_matrix_UB_11 0.0335696000
_diffrn_orient_matrix_UB_12 0.0466443000
_diffrn_orient_matrix_UB_13 0.0142175000
_diffrn_orient_matrix_UB_21 -0.0053203000
_diffrn_orient_matrix_UB_22 -0.0206257000
_diffrn_orient_matrix_UB_23 0.0279934000
_diffrn_orient_matrix_UB_31 0.0461272000
_diffrn_orient_matrix_UB_32 -0.0363136000
_diffrn_orient_matrix_UB_33 0.0023683000
_diffrn_radiation_monochromator graphite
_diffrn_radiation_probe x-ray
_diffrn_radiation_type 'Mo K\a'
_diffrn_radiation_wavelength 0.71073
_diffrn_reflns_av_R_equivalents 0.0289
_diffrn_reflns_av_unetI/netI 0.0334
_diffrn_reflns_Laue_measured_fraction_full 0.999
_diffrn_reflns_Laue_measured_fraction_max 0.999
_diffrn_reflns_limit_h_max 15
_diffrn_reflns_limit_h_min -15
_diffrn_reflns_limit_k_max 14
_diffrn_reflns_limit_k_min -14
_diffrn_reflns_limit_l_max 28
_diffrn_reflns_limit_l_min -29
_diffrn_reflns_number 11692
_diffrn_reflns_point_group_measured_fraction_full 0.999
_diffrn_reflns_point_group_measured_fraction_max 0.999
_diffrn_reflns_theta_full 25.242
_diffrn_reflns_theta_max 26.369
_diffrn_reflns_theta_min 2.436
_diffrn_source 'fine-focus sealed X-ray tube'
_diffrn_source_type 'Rigaku (Mo) X-ray Source'
_exptl_absorpt_coefficient_mu 13.178
_exptl_absorpt_correction_T_max 1.00000
_exptl_absorpt_correction_T_min 0.60948
_exptl_absorpt_correction_type multi-scan
_exptl_absorpt_process_details
;
CrysAlisPro 1.171.40.60a (Rigaku Oxford Diffraction, 2019)
Empirical absorption correction using spherical harmonics,
 implemented in SCALE3 ABSPACK scaling algorithm.
;
_exptl_crystal_colour 'dull black'
_exptl_crystal_colour_lustre dull
_exptl_crystal_colour_primary black
_exptl_crystal_density_diffrn 4.188
_exptl_crystal_description platelet
_exptl_crystal_F_000 3616
_exptl_crystal_size_max 0.056
_exptl_crystal_size_mid 0.039
_exptl_crystal_size_min 0.02
_refine_diff_density_max 1.284
_refine_diff_density_min -1.093
_refine_diff_density_rms 0.169
_refine_ls_extinction_method none
_refine_ls_goodness_of_fit_ref 1.035
_refine_ls_hydrogen_treatment undef
_refine_ls_matrix_type full
_refine_ls_number_parameters 155
_refine_ls_number_reflns 3326
_refine_ls_number_restraints 0
_refine_ls_restrained_S_all 1.035
_refine_ls_R_factor_all 0.0362
_refine_ls_R_factor_gt 0.0257
_refine_ls_shift/su_max 0.001
_refine_ls_shift/su_mean 0.000
_refine_ls_structure_factor_coef Fsqd
_refine_ls_weighting_details 'w=1/[\s^2^(Fo^2^)+(0.0114P)^2^+10.6867P] where P=(Fo^2^+2Fc^2^)/3'
_refine_ls_weighting_scheme calc
_refine_ls_wR_factor_gt 0.0411
_refine_ls_wR_factor_ref 0.0431
_reflns_Friedel_coverage 0.000
_reflns_number_gt 2837
_reflns_number_total 3326
_reflns_threshold_expression 'I > 2\s(I)'
_cod_data_source_file ao0c06017_si_002.cif
_cod_data_source_block exp_64
_cod_depositor_comments 'Adding full bibliography for 4518540.cif.'
_cod_database_code 4518540
_shelx_shelxl_version_number 2018/3
_shelx_space_group_comment
;
The symmetry employed for this shelxl refinement is uniquely defined
by the following loop, which should always be used as a source of
symmetry information in preference to the above space-group names.
They are only intended as comments.
;
_shelx_estimated_absorpt_t_max 0.779
_shelx_estimated_absorpt_t_min 0.526
_reflns_odcompleteness_completeness 99.94
_reflns_odcompleteness_iscentric 1
_reflns_odcompleteness_theta 26.32
_olex2_refinement_description
;
1. Others
 Fixed Sof: S10(0.5) S11(0.5)
;
_olex2_submission_special_instructions 'No special instructions were received'
_oxdiff_exptl_absorpt_empirical_details
;
Empirical correction (ABSPACK) includes:
- Absorption correction using spherical harmonics
- Frame scaling
;
_oxdiff_exptl_absorpt_empirical_full_max 1.344
_oxdiff_exptl_absorpt_empirical_full_min 0.825

loop_
_space_group_symop_operation_xyz
'x, y, z'
'-x, y, -z+1/2'
'x+1/2, y+1/2, z'
'-x+1/2, y+1/2, -z+1/2'
'-x, -y, -z'
'x, -y, z-1/2'
'-x+1/2, -y+1/2, -z'
'x+1/2, -y+1/2, z-1/2'

loop_
_atom_site_label
_atom_site_type_symbol
_atom_site_fract_x
_atom_site_fract_y
_atom_site_fract_z
_atom_site_U_iso_or_equiv
_atom_site_adp_type
_atom_site_occupancy
_atom_site_site_symmetry_order
_atom_site_calc_flag
_atom_site_refinement_flags_posn
_atom_site_refinement_flags_adp
_atom_site_refinement_flags_occupancy
_atom_site_disorder_assembly
_atom_site_disorder_group
Ba1 Ba 0.77471(2) 0.70539(3) 0.69208(2) 0.01895(8) Uani 1 1 d . . . . .
Ba2 Ba 0.38371(3) 0.67568(3) 0.56529(2) 0.02190(9) Uani 1 1 d . . . . .
Ba3 Ba 0.13367(2) 0.40518(3) 0.49137(2) 0.01701(8) Uani 1 1 d . . . . .
Ba4 Ba 0.000000 0.35485(3) 0.750000 0.01162(9) Uani 1 2 d S T P . .
Ba5 Ba 0.42825(3) 0.63735(3) 0.37094(2) 0.02431(9) Uani 1 1 d . . . . .
Cr1 Cr 0.38585(6) 0.52682(6) 0.71416(3) 0.00936(17) Uani 1 1 d . . . . .
Cr2 Cr 0.17169(6) 0.54902(6) 0.64108(3) 0.01034(17) Uani 1 1 d . . . . .
S1 S 0.500000 0.34973(14) 0.750000 0.0121(4) Uani 1 2 d S T P . .
S2 S 0.54271(9) 0.60900(10) 0.68742(5) 0.0103(2) Uani 1 1 d . . . . .
S3 S 0.28613(9) 0.70678(10) 0.68009(5) 0.0133(3) Uani 1 1 d . . . . .
S4 S 0.22482(9) 0.45936(10) 0.73887(6) 0.0120(3) Uani 1 1 d . . . . .
S5 S 0.31206(10) 0.43529(10) 0.61594(5) 0.0124(3) Uani 1 1 d . . . . .
S6 S -0.00970(10) 0.59023(11) 0.65717(6) 0.0170(3) Uani 1 1 d . . . . .
S7 S 0.00784(10) 0.43141(11) 0.61379(6) 0.0167(3) Uani 1 1 d . . . . .
S8 S 0.12235(10) 0.65598(10) 0.54418(6) 0.0139(3) Uani 1 1 d . . . . .
S9 S 0.35172(17) 0.33883(15) 0.44804(9) 0.0547(6) Uani 1 1 d . . . . .
S10 S 0.4300(3) 0.4728(3) 0.48347(14) 0.0311(7) Uani 0.5 1 d . . P . .
S11 S 0.2824(2) 0.5016(2) 0.42524(14) 0.0276(7) Uani 0.5 1 d . . P . .

loop_
_atom_site_aniso_label
_atom_site_aniso_U_11
_atom_site_aniso_U_22
_atom_site_aniso_U_33
_atom_site_aniso_U_23
_atom_site_aniso_U_13
_atom_site_aniso_U_12
Ba1 0.01514(16) 0.01392(16) 0.0309(2) 0.00517(15) 0.01159(14) 0.00066(13)
Ba2 0.01999(17) 0.02387(17) 0.01865(19) 0.01137(15) -0.00149(13) -0.00754(14)
Ba3 0.01743(16) 0.01698(16) 0.01488(17) -0.00232(14) 0.00053(12) 0.00296(13)
Ba4 0.0113(2) 0.0112(2) 0.0135(2) 0.000 0.00505(17) 0.000
Ba5 0.0440(2) 0.01225(16) 0.02075(19) 0.00030(14) 0.01582(16) 0.00623(15)
Cr1 0.0105(4) 0.0084(4) 0.0091(4) 0.0002(3) 0.0022(3) -0.0013(3)
Cr2 0.0129(4) 0.0084(4) 0.0090(4) 0.0000(3) 0.0013(3) 0.0002(3)
S1 0.0117(8) 0.0101(8) 0.0139(9) 0.000 0.0017(7) 0.000
S2 0.0106(6) 0.0105(6) 0.0103(6) 0.0009(5) 0.0033(5) -0.0006(5)
S3 0.0159(6) 0.0085(6) 0.0139(7) -0.0010(5) 0.0006(5) -0.0009(5)
S4 0.0121(6) 0.0108(6) 0.0133(7) 0.0024(5) 0.0031(5) -0.0026(5)
S5 0.0143(6) 0.0107(6) 0.0113(6) 0.0001(5) 0.0014(5) -0.0005(5)
S6 0.0184(7) 0.0153(6) 0.0184(7) 0.0003(6) 0.0063(5) 0.0034(5)
S7 0.0200(7) 0.0133(6) 0.0156(7) -0.0001(5) 0.0019(5) -0.0030(5)
S8 0.0182(7) 0.0121(6) 0.0105(7) 0.0012(5) 0.0019(5) 0.0012(5)
S9 0.0858(15) 0.0386(10) 0.0593(14) 0.0246(10) 0.0556(12) 0.0272(10)
S10 0.051(2) 0.0208(15) 0.0267(18) -0.0016(14) 0.0193(15) 0.0008(14)
S11 0.0291(17) 0.0215(14) 0.039(2) 0.0096(14) 0.0207(15) 0.0016(13)

loop_
_atom_type_symbol
_atom_type_description
_atom_type_scat_dispersion_real
_atom_type_scat_dispersion_imag
_atom_type_scat_source
Ba Ba -0.3244 2.2819 'International Tables Vol C Tables 4.2.6.8 and 6.1.1.4'
Cr Cr 0.3209 0.6236 'International Tables Vol C Tables 4.2.6.8 and 6.1.1.4'
S S 0.1246 0.1234 'International Tables Vol C Tables 4.2.6.8 and 6.1.1.4'

loop_
_geom_angle_atom_site_label_1
_geom_angle_atom_site_label_2
_geom_angle_atom_site_label_3
_geom_angle
_geom_angle_site_symmetry_1
_geom_angle_site_symmetry_3
_geom_angle_publ_flag
Cr1 Ba1 Ba4 57.420(12) 2_656 3 ?
Cr1 Ba1 Ba4 83.802(13) 3 3 ?
Cr1 Ba1 Cr1 129.472(14) 3 2_656 ?
S1 Ba1 Ba4 111.53(2) 3 3 ?
S1 Ba1 Cr1 123.688(17) 3 2_656 ?
S1 Ba1 Cr1 39.59(3) 3 3 ?
S1 Ba1 S6 66.50(3) 3 1_655 ?
S1 Ba1 S9 130.30(3) 3 5_666 ?
S1 Ba1 S11 129.76(5) 3 5_666 ?
S2 Ba1 Ba4 47.63(2) . 3 ?
S2 Ba1 Cr1 38.54(2) . 2_656 ?
S2 Ba1 Cr1 129.88(3) . 3 ?
S2 Ba1 S1 155.55(3) . 3 ?
S2 Ba1 S3 66.37(3) . 2_656 ?
S2 Ba1 S4 93.48(3) . 3 ?
S2 Ba1 S4 66.58(3) . 2_656 ?
S2 Ba1 S5 121.53(3) . 3 ?
S2 Ba1 S6 133.44(3) . 1_655 ?
S2 Ba1 S9 71.38(4) . 5_666 ?
S2 Ba1 S11 74.07(5) . 5_666 ?
S3 Ba1 Ba4 48.05(2) 2_656 3 ?
S3 Ba1 Cr1 92.04(3) 2_656 3 ?
S3 Ba1 Cr1 38.46(2) 2_656 2_656 ?
S3 Ba1 S1 90.21(2) 2_656 3 ?
S3 Ba1 S5 126.39(3) 2_656 3 ?
S3 Ba1 S6 128.46(3) 2_656 1_655 ?
S3 Ba1 S9 137.19(4) 2_656 5_666 ?
S3 Ba1 S11 131.12(5) 2_656 5_666 ?
S4 Ba1 Ba4 94.97(2) 2_656 3 ?
S4 Ba1 Ba4 46.23(2) 3 3 ?
S4 Ba1 Cr1 142.02(3) 2_656 3 ?
S4 Ba1 Cr1 37.79(2) 3 3 ?
S4 Ba1 Cr1 37.75(2) 2_656 2_656 ?
S4 Ba1 Cr1 95.88(2) 3 2_656 ?
S4 Ba1 S1 109.31(3) 2_656 3 ?
S4 Ba1 S1 68.97(3) 3 3 ?
S4 Ba1 S3 64.72(3) 3 2_656 ?
S4 Ba1 S3 61.32(3) 2_656 2_656 ?
S4 Ba1 S4 126.021(11) 3 2_656 ?
S4 Ba1 S5 169.78(3) 2_656 3 ?
S4 Ba1 S5 61.98(3) 3 3 ?
S4 Ba1 S6 83.09(3) 2_656 1_655 ?
S4 Ba1 S6 133.05(3) 3 1_655 ?
S4 Ba1 S9 107.52(4) 2_656 5_666 ?
S4 Ba1 S9 112.43(4) 3 5_666 ?
S4 Ba1 S11 77.51(5) 2_656 5_666 ?
S4 Ba1 S11 147.05(5) 3 5_666 ?
S5 Ba1 Ba4 95.23(2) 3 3 ?
S5 Ba1 Cr1 39.20(2) 3 3 ?
S5 Ba1 Cr1 152.46(3) 3 2_656 ?
S5 Ba1 S1 66.14(3) 3 3 ?
S5 Ba1 S6 86.69(3) 3 1_655 ?
S5 Ba1 S9 71.74(4) 3 5_666 ?
S5 Ba1 S11 98.22(5) 3 5_666 ?
S6 Ba1 Ba4 176.42(3) 1_655 3 ?
S6 Ba1 Cr1 120.80(3) 1_655 2_656 ?
S6 Ba1 Cr1 95.86(3) 1_655 3 ?
S6 Ba1 S11 65.13(5) 1_655 5_666 ?
S9 Ba1 Ba4 97.12(3) 5_666 3 ?
S9 Ba1 Cr1 110.31(3) 5_666 3 ?
S9 Ba1 Cr1 105.87(3) 5_666 2_656 ?
S9 Ba1 S6 86.35(4) 5_666 1_655 ?
S9 Ba1 S11 34.86(6) 5_666 5_666 ?
S11 Ba1 Ba4 117.46(5) 5_666 3 ?
S11 Ba1 Cr1 92.73(4) 5_666 2_656 ?
S11 Ba1 Cr1 136.23(5) 5_666 3 ?
Cr1 Ba2 Ba2 129.377(16) . 7_566 ?
Cr1 Ba2 Cr2 43.668(17) . . ?
Cr2 Ba2 Ba2 86.661(15) . 7_566 ?
S2 Ba2 Ba2 162.07(3) . 7_566 ?
S2 Ba2 Cr1 39.01(2) . . ?
S2 Ba2 Cr2 82.58(2) . . ?
S2 Ba2 S3 64.96(3) . . ?
S2 Ba2 S5 69.11(3) . . ?
S2 Ba2 S7 75.93(3) . 3 ?
S2 Ba2 S8 122.09(3) . . ?
S2 Ba2 S8 138.75(3) . 7_566 ?
S2 Ba2 S9 68.91(4) . 5_666 ?
S2 Ba2 S10 80.03(6) . 5_666 ?
S3 Ba2 Ba2 97.98(2) . 7_566 ?
S3 Ba2 Cr1 39.08(2) . . ?
S3 Ba2 Cr2 37.48(2) . . ?
S3 Ba2 S7 82.79(3) . 3 ?
S3 Ba2 S8 62.92(3) . . ?
S3 Ba2 S9 131.22(4) . 5_666 ?
S3 Ba2 S10 142.00(6) . 5_666 ?
S5 Ba2 Ba2 110.05(2) . 7_566 ?
S5 Ba2 Cr1 39.88(2) . . ?
S5 Ba2 Cr2 38.34(2) . . ?
S5 Ba2 S3 65.50(3) . . ?
S5 Ba2 S7 140.08(3) . 3 ?
S5 Ba2 S8 67.79(3) . . ?
S5 Ba2 S9 111.42(4) . 5_666 ?
S5 Ba2 S10 89.22(5) . 5_666 ?
S7 Ba2 Ba2 97.32(2) 3 7_566 ?
S7 Ba2 Cr1 100.22(3) 3 . ?
S7 Ba2 Cr2 119.69(3) 3 . ?
S7 Ba2 S9 71.37(4) 3 5_666 ?
S8 Ba2 Ba2 48.72(2) 7_566 7_566 ?
S8 Ba2 Ba2 46.78(2) . 7_566 ?
S8 Ba2 Cr1 168.92(3) 7_566 . ?
S8 Ba2 Cr1 83.61(3) . . ?
S8 Ba2 Cr2 40.08(2) . . ?
S8 Ba2 Cr2 135.20(3) 7_566 . ?
S8 Ba2 S3 131.24(3) 7_566 . ?
S8 Ba2 S5 149.12(3) 7_566 . ?
S8 Ba2 S7 70.56(3) 7_566 3 ?
S8 Ba2 S7 119.43(3) . 3 ?
S8 Ba2 S8 95.50(3) 7_566 . ?
S8 Ba2 S9 165.09(4) . 5_666 ?
S8 Ba2 S9 77.97(4) 7_566 5_666 ?
S8 Ba2 S10 84.94(6) 7_566 5_666 ?
S8 Ba2 S10 134.77(6) . 5_666 ?
S9 Ba2 Ba2 125.24(3) 5_666 7_566 ?
S9 Ba2 Cr1 105.36(3) 5_666 . ?
S9 Ba2 Cr2 146.26(3) 5_666 . ?
S10 Ba2 Ba2 117.85(6) 5_666 7_566 ?
S10 Ba2 Ba2 95.41(6) . 7_566 ?
S10 Ba2 Cr1 103.56(5) 5_666 . ?
S10 Ba2 Cr1 105.22(6) . . ?
S10 Ba2 Cr2 105.15(6) . . ?
S10 Ba2 Cr2 127.41(5) 5_666 . ?
S10 Ba2 S2 101.21(7) . . ?
S10 Ba2 S3 138.61(6) . . ?
S10 Ba2 S5 73.12(6) . . ?
S10 Ba2 S7 103.38(6) 5_666 3 ?
S10 Ba2 S7 133.87(6) . 3 ?
S10 Ba2 S8 101.30(6) . . ?
S10 Ba2 S8 85.80(6) . 7_566 ?
S10 Ba2 S9 32.23(6) 5_666 5_666 ?
S10 Ba2 S9 65.13(7) . 5_666 ?
S10 Ba2 S10 33.49(11) . 5_666 ?
Ba3 Ba3 Ba2 97.862(11) 5_566 . ?
Cr2 Ba3 Ba2 55.025(13) . . ?
Cr2 Ba3 Ba3 67.042(14) . 5_566 ?
S5 Ba3 Ba2 45.60(2) . . ?
S5 Ba3 Ba3 106.12(2) . 5_566 ?
S5 Ba3 Cr2 39.08(2) . . ?
S5 Ba3 S6 161.90(3) . 5_566 ?
S5 Ba3 S7 139.07(3) . 5_566 ?
S5 Ba3 S7 68.81(3) . . ?
S5 Ba3 S8 134.18(3) . 5_566 ?
S5 Ba3 S9 80.30(5) . . ?
S6 Ba3 Ba2 119.32(2) 5_566 . ?
S6 Ba3 Ba3 84.19(2) 5_566 5_566 ?
S6 Ba3 Cr2 147.92(3) 5_566 . ?
S6 Ba3 S7 127.37(3) 5_566 . ?
S7 Ba3 Ba2 96.53(2) 5_566 . ?
S7 Ba3 Ba2 93.14(2) . . ?
S7 Ba3 Ba3 56.88(2) 5_566 5_566 ?
S7 Ba3 Ba3 48.96(2) . 5_566 ?
S7 Ba3 Cr2 38.50(2) . . ?
S7 Ba3 Cr2 111.81(3) 5_566 . ?
S7 Ba3 S6 36.58(3) 5_566 5_566 ?
S7 Ba3 S7 105.84(3) 5_566 . ?
S7 Ba3 S8 65.63(3) 5_566 5_566 ?
S7 Ba3 S9 105.10(4) 5_566 . ?
S8 Ba3 Ba2 145.86(2) 5_566 . ?
S8 Ba3 Ba2 47.01(2) . . ?
S8 Ba3 Ba3 50.88(2) . 5_566 ?
S8 Ba3 Ba3 48.03(2) 5_566 5_566 ?
S8 Ba3 Cr2 102.92(3) 5_566 . ?
S8 Ba3 Cr2 41.27(3) . . ?
S8 Ba3 S5 69.00(3) . . ?
S8 Ba3 S6 109.16(3) . 5_566 ?
S8 Ba3 S6 63.68(3) 5_566 5_566 ?
S8 Ba3 S7 72.81(3) . 5_566 ?
S8 Ba3 S7 62.70(3) . . ?
S8 Ba3 S7 66.63(3) 5_566 . ?
S8 Ba3 S8 98.90(3) . 5_566 ?
S8 Ba3 S9 117.10(4) . . ?
S8 Ba3 S9 138.86(5) 5_566 . ?
S9 Ba3 Ba2 72.08(4) . . ?
S9 Ba3 Ba2 118.81(5) 7_556 . ?
S9 Ba3 Ba3 112.41(3) 7_556 5_566 ?
S9 Ba3 Ba3 159.09(3) . 5_566 ?
S9 Ba3 Cr2 89.26(4) 7_556 . ?
S9 Ba3 Cr2 117.07(4) . . ?
S9 Ba3 S5 74.68(5) 7_556 . ?
S9 Ba3 S6 115.72(5) 7_556 5_566 ?
S9 Ba3 S6 85.08(5) . 5_566 ?
S9 Ba3 S7 146.97(4) . . ?
S9 Ba3 S7 144.63(5) 7_556 5_566 ?
S9 Ba3 S7 72.76(4) 7_556 . ?
S9 Ba3 S8 129.92(4) 7_556 . ?
S9 Ba3 S8 82.56(5) 7_556 5_566 ?
S9 Ba3 S9 88.42(4) 7_556 . ?
S11 Ba3 Ba2 56.63(6) . . ?
S11 Ba3 Ba3 120.86(6) . 5_566 ?
S11 Ba3 Cr2 111.58(6) . . ?
S11 Ba3 S5 91.34(7) . . ?
S11 Ba3 S6 70.56(7) . 5_566 ?
S11 Ba3 S7 148.60(6) . . ?
S11 Ba3 S7 72.92(6) . 5_566 ?
S11 Ba3 S8 87.93(6) . . ?
S11 Ba3 S8 133.46(7) . 5_566 ?
S11 Ba3 S9 38.30(6) . . ?
S11 Ba3 S9 126.72(6) . 7_556 ?
Ba1 Ba4 Ba1 134.628(13) 4_546 3_445 ?
S2 Ba4 Ba1 92.27(2) 3_445 4_546 ?
S2 Ba4 Ba1 45.49(2) 3_445 3_445 ?
S2 Ba4 Ba1 45.49(2) 4_546 4_546 ?
S2 Ba4 Ba1 92.27(2) 4_546 3_445 ?
S2 Ba4 S2 61.92(4) 3_445 4_546 ?
S2 Ba4 S3 63.27(3) 4_546 4_546 ?
S2 Ba4 S3 64.70(3) 4_546 3_445 ?
S2 Ba4 S3 64.70(3) 3_445 4_546 ?
S2 Ba4 S3 63.27(3) 3_445 3_445 ?
S2 Ba4 S6 165.56(3) 4_546 . ?
S2 Ba4 S6 111.85(3) 3_445 . ?
S2 Ba4 S6 165.56(3) 3_445 2_556 ?
S2 Ba4 S6 111.85(3) 4_546 2_556 ?
S2 Ba4 S7 134.47(3) 3_445 2_556 ?
S2 Ba4 S7 75.51(3) 3_445 . ?
S2 Ba4 S7 75.51(3) 4_546 2_556 ?
S2 Ba4 S7 134.47(3) 4_546 . ?
S3 Ba4 Ba1 106.43(2) 3_445 3_445 ?
S3 Ba4 Ba1 106.43(2) 4_546 4_546 ?
S3 Ba4 Ba1 47.37(2) 3_445 4_546 ?
S3 Ba4 Ba1 47.37(2) 4_546 3_445 ?
S3 Ba4 S3 118.48(4) 3_445 4_546 ?
S3 Ba4 S6 127.62(3) 4_546 . ?
S3 Ba4 S6 100.90(3) 4_546 2_556 ?
S3 Ba4 S6 127.62(3) 3_445 2_556 ?
S3 Ba4 S6 100.90(3) 3_445 . ?
S3 Ba4 S7 113.13(3) 3_445 2_556 ?
S3 Ba4 S7 113.13(3) 4_546 . ?
S3 Ba4 S7 82.87(3) 4_546 2_556 ?
S3 Ba4 S7 82.87(3) 3_445 . ?
S4 Ba4 Ba1 46.60(2) . 3_445 ?
S4 Ba4 Ba1 167.12(2) . 4_546 ?
S4 Ba4 Ba1 167.12(2) 2_556 3_445 ?
S4 Ba4 Ba1 46.60(2) 2_556 4_546 ?
S4 Ba4 S2 91.73(3) . 3_445 ?
S4 Ba4 S2 91.72(3) 2_556 4_546 ?
S4 Ba4 S2 127.57(3) . 4_546 ?
S4 Ba4 S2 127.57(3) 2_556 3_445 ?
S4 Ba4 S3 64.52(3) 2_556 3_445 ?
S4 Ba4 S3 144.28(3) . 3_445 ?
S4 Ba4 S3 144.27(3) 2_556 4_546 ?
S4 Ba4 S3 64.52(3) . 4_546 ?
S4 Ba4 S4 136.19(5) . 2_556 ?
S4 Ba4 S6 63.38(3) 2_556 2_556 ?
S4 Ba4 S6 63.38(3) . . ?
S4 Ba4 S6 82.23(3) . 2_556 ?
S4 Ba4 S6 82.24(3) 2_556 . ?
S4 Ba4 S7 65.54(3) . . ?
S4 Ba4 S7 102.60(3) 2_556 . ?
S4 Ba4 S7 102.59(3) . 2_556 ?
S4 Ba4 S7 65.54(3) 2_556 2_556 ?
S6 Ba4 Ba1 90.99(2) 2_556 4_546 ?
S6 Ba4 Ba1 90.99(2) . 3_445 ?
S6 Ba4 Ba1 125.85(2) 2_556 3_445 ?
S6 Ba4 Ba1 125.84(2) . 4_546 ?
S6 Ba4 S6 77.18(4) 2_556 . ?
S7 Ba4 Ba1 66.18(2) 2_556 4_546 ?
S7 Ba4 Ba1 66.18(2) . 3_445 ?
S7 Ba4 Ba1 127.33(2) 2_556 3_445 ?
S7 Ba4 Ba1 127.33(2) . 4_546 ?
S7 Ba4 S6 36.41(3) . . ?
S7 Ba4 S6 113.22(3) 2_556 . ?
S7 Ba4 S6 36.41(3) 2_556 2_556 ?
S7 Ba4 S6 113.22(3) . 2_556 ?
S7 Ba4 S7 149.55(5) 2_556 . ?
Cr2 Ba5 Cr1 130.444(18) 7_566 5_666 ?
S1 Ba5 Cr1 39.69(3) 5_666 5_666 ?
S1 Ba5 Cr2 93.25(3) 5_666 7_566 ?
S1 Ba5 S2 64.60(4) 5_666 5_666 ?
S1 Ba5 S3 92.96(3) 5_666 7_566 ?
S1 Ba5 S4 64.61(2) 5_666 6_565 ?
S1 Ba5 S5 66.37(2) 5_666 5_666 ?
S1 Ba5 S6 67.43(4) 5_666 7_566 ?
S1 Ba5 S8 130.79(4) 5_666 7_566 ?
S1 Ba5 S10 143.57(6) 5_666 . ?
S1 Ba5 S10 130.81(5) 5_666 5_666 ?
S2 Ba5 Cr1 38.27(2) 5_666 5_666 ?
S2 Ba5 Cr2 150.97(3) 5_666 7_566 ?
S2 Ba5 S3 120.14(3) 5_666 7_566 ?
S2 Ba5 S4 60.79(3) 5_666 6_565 ?
S2 Ba5 S5 66.85(3) 5_666 5_666 ?
S2 Ba5 S6 130.63(3) 5_666 7_566 ?
S2 Ba5 S8 164.57(3) 5_666 7_566 ?
S2 Ba5 S10 90.66(5) 5_666 5_666 ?
S2 Ba5 S10 81.80(6) 5_666 . ?
S3 Ba5 Cr1 129.75(3) 7_566 5_666 ?
S3 Ba5 Cr2 38.27(2) 7_566 7_566 ?
S3 Ba5 S4 59.48(3) 7_566 6_565 ?
S3 Ba5 S5 153.81(3) 7_566 5_666 ?
S3 Ba5 S6 72.70(3) 7_566 7_566 ?
S3 Ba5 S10 135.47(5) 7_566 5_666 ?
S4 Ba5 Cr1 80.19(2) 6_565 5_666 ?
S4 Ba5 Cr2 93.52(2) 6_565 7_566 ?
S5 Ba5 Cr1 38.88(2) 5_666 5_666 ?
S5 Ba5 Cr2 123.22(2) 5_666 7_566 ?
S5 Ba5 S4 119.06(3) 5_666 6_565 ?
S5 Ba5 S6 84.12(3) 5_666 7_566 ?
S5 Ba5 S10 64.83(5) 5_666 5_666 ?
S6 Ba5 Cr1 94.82(2) 7_566 5_666 ?
S6 Ba5 Cr2 40.20(2) 7_566 7_566 ?
S6 Ba5 S4 107.50(3) 7_566 6_565 ?
S6 Ba5 S10 112.69(5) 7_566 5_666 ?
S8 Ba5 Cr1 152.96(3) 7_566 5_666 ?
S8 Ba5 Cr2 40.97(3) 7_566 7_566 ?
S8 Ba5 S3 63.23(3) 7_566 7_566 ?
S8 Ba5 S4 121.37(3) 7_566 6_565 ?
S8 Ba5 S5 117.54(3) 7_566 5_666 ?
S8 Ba5 S6 64.56(3) 7_566 7_566 ?
S8 Ba5 S10 79.06(5) 7_566 5_666 ?
S10 Ba5 Cr1 94.57(5) 5_666 5_666 ?
S10 Ba5 Cr1 104.48(5) . 5_666 ?
S10 Ba5 Cr2 118.37(5) 5_666 7_566 ?
S10 Ba5 Cr2 123.02(5) . 7_566 ?
S10 Ba5 S3 117.03(6) . 7_566 ?
S10 Ba5 S4 139.77(5) 5_666 6_565 ?
S10 Ba5 S4 111.75(6) . 6_565 ?
S10 Ba5 S5 88.39(6) . 5_666 ?
S10 Ba5 S6 138.49(6) . 7_566 ?
S10 Ba5 S8 83.53(6) . 7_566 ?
S10 Ba5 S10 30.84(10) . 5_666 ?
S11 Ba5 Cr1 119.73(6) . 5_666 ?
S11 Ba5 Cr2 106.75(5) . 7_566 ?
S11 Ba5 S1 139.37(7) . 5_666 ?
S11 Ba5 S2 82.75(6) . 5_666 ?
S11 Ba5 S3 82.75(6) . 7_566 ?
S11 Ba5 S4 78.89(7) . 6_565 ?
S11 Ba5 S5 123.37(6) . 5_666 ?
S11 Ba5 S6 145.40(6) . 7_566 ?
S11 Ba5 S8 82.85(6) . 7_566 ?
S11 Ba5 S10 38.98(9) . . ?
S11 Ba5 S10 69.24(8) . 5_666 ?
Ba1 Cr1 Ba1 109.522(18) 3_445 2_656 ?
Ba1 Cr1 Ba5 174.51(2) 2_656 5_666 ?
Ba1 Cr1 Ba5 74.656(15) 3_445 5_666 ?
Ba2 Cr1 Ba1 111.67(2) . 3_445 ?
Ba2 Cr1 Ba1 112.62(2) . 2_656 ?
Ba2 Cr1 Ba5 68.082(14) . 5_666 ?
Cr2 Cr1 Ba1 74.24(2) . 2_656 ?
Cr2 Cr1 Ba1 74.84(2) . 3_445 ?
Cr2 Cr1 Ba2 68.31(2) . . ?
Cr2 Cr1 Ba5 110.68(3) . 5_666 ?
S1 Cr1 Ba1 125.01(3) . 2_656 ?
S1 Cr1 Ba1 57.21(3) . 3_445 ?
S1 Cr1 Ba2 121.88(2) . . ?
S1 Cr1 Ba5 53.821(14) . 5_666 ?
S1 Cr1 Cr2 131.66(4) . . ?
S2 Cr1 Ba1 53.48(3) 2_656 2_656 ?
S2 Cr1 Ba1 121.56(4) 2_656 3_445 ?
S2 Cr1 Ba1 121.55(4) . 2_656 ?
S2 Cr1 Ba1 128.53(4) . 3_445 ?
S2 Cr1 Ba2 126.64(4) 2_656 . ?
S2 Cr1 Ba2 54.99(3) . . ?
S2 Cr1 Ba5 53.97(3) . 5_666 ?
S2 Cr1 Ba5 121.45(4) 2_656 5_666 ?
S2 Cr1 Cr2 127.67(4) 2_656 . ?
S2 Cr1 Cr2 123.08(4) . . ?
S2 Cr1 S1 86.51(4) 2_656 . ?
S2 Cr1 S1 86.67(4) . . ?
S2 Cr1 S2 87.04(5) . 2_656 ?
S2 Cr1 S3 89.71(5) . . ?
S2 Cr1 S3 91.84(5) 2_656 . ?
S2 Cr1 S5 94.52(5) . . ?
S2 Cr1 S5 177.63(5) 2_656 . ?
S3 Cr1 Ba1 126.53(4) . 3_445 ?
S3 Cr1 Ba1 56.06(3) . 2_656 ?
S3 Cr1 Ba2 56.65(3) . . ?
S3 Cr1 Ba5 124.68(4) . 5_666 ?
S3 Cr1 Cr2 51.91(3) . . ?
S3 Cr1 S1 176.09(5) . . ?
S3 Cr1 S5 89.96(5) . . ?
S4 Cr1 Ba1 54.95(3) . 3_445 ?
S4 Cr1 Ba1 55.41(3) . 2_656 ?
S4 Cr1 Ba2 122.52(4) . . ?
S4 Cr1 Ba5 129.24(4) . 5_666 ?
S4 Cr1 Cr2 54.23(4) . . ?
S4 Cr1 S1 97.46(4) . . ?
S4 Cr1 S2 175.83(5) . . ?
S4 Cr1 S2 92.62(5) . 2_656 ?
S4 Cr1 S3 86.15(5) . . ?
S4 Cr1 S5 85.96(5) . . ?
S5 Cr1 Ba1 126.70(4) . 2_656 ?
S5 Cr1 Ba1 56.07(3) . 3_445 ?
S5 Cr1 Ba2 55.71(3) . . ?
S5 Cr1 Ba5 58.47(3) . 5_666 ?
S5 Cr1 Cr2 52.71(3) . . ?
S5 Cr1 S1 91.79(4) . . ?
Ba3 Cr2 Ba2 71.736(15) . . ?
Ba3 Cr2 Ba5 112.04(2) . 7_566 ?
Ba5 Cr2 Ba2 82.971(16) 7_566 . ?
Cr1 Cr2 Ba2 68.02(2) . . ?
Cr1 Cr2 Ba3 113.61(3) . . ?
Cr1 Cr2 Ba5 112.68(3) . 7_566 ?
S3 Cr2 Ba2 56.68(3) . . ?
S3 Cr2 Ba3 127.96(4) . . ?
S3 Cr2 Ba5 58.52(3) . 7_566 ?
S3 Cr2 Cr1 54.65(4) . . ?
S3 Cr2 S4 87.21(5) . . ?
S3 Cr2 S5 94.06(5) . . ?
S3 Cr2 S6 108.40(5) . . ?
S3 Cr2 S7 159.04(5) . . ?
S3 Cr2 S8 88.59(5) . . ?
S4 Cr2 Ba2 121.02(4) . . ?
S4 Cr2 Ba3 128.79(4) . . ?
S4 Cr2 Ba5 118.49(4) . 7_566 ?
S4 Cr2 Cr1 53.01(3) . . ?
S4 Cr2 S6 89.85(5) . . ?
S4 Cr2 S7 92.40(5) . . ?
S4 Cr2 S8 175.58(5) . . ?
S5 Cr2 Ba2 55.74(3) . . ?
S5 Cr2 Ba3 58.51(3) . . ?
S5 Cr2 Ba5 138.71(4) . 7_566 ?
S5 Cr2 Cr1 55.35(4) . . ?
S5 Cr2 S4 86.94(5) . . ?
S5 Cr2 S6 157.13(5) . . ?
S5 Cr2 S7 106.86(5) . . ?
S5 Cr2 S8 94.70(5) . . ?
S6 Cr2 Ba2 141.81(4) . . ?
S6 Cr2 Ba3 107.75(4) . . ?
S6 Cr2 Ba5 61.36(3) . 7_566 ?
S6 Cr2 Cr1 136.21(5) . . ?
S6 Cr2 S8 90.20(5) . . ?
S7 Cr2 Ba2 137.91(4) . . ?
S7 Cr2 Ba3 67.17(4) . . ?
S7 Cr2 Ba5 104.07(4) . 7_566 ?
S7 Cr2 Cr1 138.20(5) . . ?
S7 Cr2 S6 50.63(5) . . ?
S7 Cr2 S8 91.04(5) . . ?
S8 Cr2 Ba2 57.25(3) . . ?
S8 Cr2 Ba3 55.28(3) . . ?
S8 Cr2 Ba5 57.86(3) . 7_566 ?
S8 Cr2 Cr1 124.97(4) . . ?
Ba1 S1 Ba1 120.57(5) 3_445 4_646 ?
Ba5 S1 Ba1 88.435(16) 6_566 3_445 ?
Ba5 S1 Ba1 94.197(17) 5_666 3_445 ?
Ba5 S1 Ba1 88.435(16) 5_666 4_646 ?
Ba5 S1 Ba1 94.197(17) 6_566 4_646 ?
Ba5 S1 Ba5 174.69(6) 6_566 5_666 ?
Cr1 S1 Ba1 83.204(18) . 3_445 ?
Cr1 S1 Ba1 156.01(5) . 4_646 ?
Cr1 S1 Ba1 156.01(5) 2_656 3_445 ?
Cr1 S1 Ba1 83.204(18) 2_656 4_646 ?
Cr1 S1 Ba5 86.48(3) 2_656 6_566 ?
Cr1 S1 Ba5 89.26(3) 2_656 5_666 ?
Cr1 S1 Ba5 86.49(3) . 5_666 ?
Cr1 S1 Ba5 89.26(3) . 6_566 ?
Cr1 S1 Cr1 73.31(6) 2_656 . ?
Ba1 S2 Ba2 110.17(4) . . ?
Ba1 S2 Ba4 86.89(3) . 3 ?
Ba1 S2 Ba5 96.55(3) . 5_666 ?
Ba2 S2 Ba4 93.16(3) . 3 ?
Ba2 S2 Ba5 86.75(3) . 5_666 ?
Ba5 S2 Ba4 176.37(4) 5_666 3 ?
Cr1 S2 Ba1 163.42(5) . . ?
Cr1 S2 Ba1 87.98(4) 2_656 . ?
Cr1 S2 Ba2 161.83(5) 2_656 . ?
Cr1 S2 Ba2 86.00(4) . . ?
Cr1 S2 Ba4 88.49(4) 2_656 3 ?
Cr1 S2 Ba4 88.62(4) . 3 ?
Cr1 S2 Ba5 90.47(4) 2_656 5_666 ?
Cr1 S2 Ba5 87.75(4) . 5_666 ?
Cr1 S2 Cr1 75.94(4) . 2_656 ?
Ba1 S3 Ba4 84.58(3) 2_656 3 ?
Ba2 S3 Ba1 169.09(4) . 2_656 ?
Ba2 S3 Ba4 91.27(3) . 3 ?
Ba2 S3 Ba5 102.70(4) . 7_566 ?
Ba5 S3 Ba1 88.18(3) 7_566 2_656 ?
Ba5 S3 Ba4 115.58(4) 7_566 3 ?
Cr1 S3 Ba1 85.49(4) . 2_656 ?
Cr1 S3 Ba2 84.27(4) . . ?
Cr1 S3 Ba4 87.72(4) . 3 ?
Cr1 S3 Ba5 155.15(5) . 7_566 ?
Cr2 S3 Ba1 94.83(4) . 2_656 ?
Cr2 S3 Ba2 85.83(4) . . ?
Cr2 S3 Ba4 161.13(5) . 3 ?
Cr2 S3 Ba5 83.21(4) . 7_566 ?
Cr2 S3 Cr1 73.44(4) . . ?
Ba1 S4 Ba1 166.99(4) 3_445 2_656 ?
Ba1 S4 Ba5 81.71(3) 3_445 6_566 ?
Ba1 S4 Ba5 85.82(3) 2_656 6_566 ?
Ba4 S4 Ba1 87.17(3) . 3_445 ?
Ba4 S4 Ba1 100.09(3) . 2_656 ?
Ba4 S4 Ba5 106.95(3) . 6_566 ?
Cr1 S4 Ba1 86.83(4) . 2_656 ?
Cr1 S4 Ba1 87.26(4) . 3_445 ?
Cr1 S4 Ba4 170.66(6) . . ?
Cr1 S4 Ba5 79.63(4) . 6_566 ?
Cr1 S4 Cr2 72.76(4) . . ?
Cr2 S4 Ba1 95.31(4) . 3_445 ?
Cr2 S4 Ba1 93.99(4) . 2_656 ?
Cr2 S4 Ba4 100.31(4) . . ?
Cr2 S4 Ba5 152.35(5) . 6_566 ?
Ba1 S5 Ba5 91.51(3) 3_445 5_666 ?
Ba2 S5 Ba1 168.34(4) . 3_445 ?
Ba2 S5 Ba3 87.91(3) . . ?
Ba2 S5 Ba5 82.95(3) . 5_666 ?
Ba3 S5 Ba1 103.72(3) . 3_445 ?
Ba3 S5 Ba5 121.40(4) . 5_666 ?
Cr1 S5 Ba1 84.72(4) . 3_445 ?
Cr1 S5 Ba2 84.40(4) . . ?
Cr1 S5 Ba3 153.64(5) . . ?
Cr1 S5 Ba5 82.65(4) . 5_666 ?
Cr2 S5 Ba1 94.67(4) . 3_445 ?
Cr2 S5 Ba2 85.93(4) . . ?
Cr2 S5 Ba3 82.40(4) . . ?
Cr2 S5 Ba5 153.12(5) . 5_666 ?
Cr2 S5 Cr1 71.94(4) . . ?
Ba1 S6 Ba3 91.80(3) 1_455 5_566 ?
Ba1 S6 Ba4 93.34(3) 1_455 . ?
Ba1 S6 Ba5 90.03(3) 1_455 7_566 ?
Ba4 S6 Ba3 125.75(4) . 5_566 ?
Ba5 S6 Ba3 83.13(3) 7_566 5_566 ?
Ba5 S6 Ba4 150.72(4) 7_566 . ?
Cr2 S6 Ba1 166.30(5) . 1_455 ?
Cr2 S6 Ba3 94.12(4) . 5_566 ?
Cr2 S6 Ba4 93.20(4) . . ?
Cr2 S6 Ba5 78.45(4) . 7_566 ?
S7 S6 Ba1 130.16(6) . 1_455 ?
S7 S6 Ba3 66.91(5) . 5_566 ?
S7 S6 Ba4 68.98(5) . . ?
S7 S6 Ba5 128.16(6) . 7_566 ?
S7 S6 Cr2 63.52(5) . . ?
Ba2 S7 Ba3 85.94(3) 3_445 . ?
Ba3 S7 Ba2 96.23(3) 5_566 3_445 ?
Ba3 S7 Ba3 74.16(3) 5_566 . ?
Ba3 S7 Ba4 136.86(4) 5_566 . ?
Ba4 S7 Ba2 88.44(3) . 3_445 ?
Ba4 S7 Ba3 148.95(4) . . ?
Cr2 S7 Ba2 149.92(5) . 3_445 ?
Cr2 S7 Ba3 74.34(4) . . ?
Cr2 S7 Ba3 99.82(4) . 5_566 ?
Cr2 S7 Ba4 96.81(4) . . ?
S6 S7 Ba2 143.34(6) . 3_445 ?
S6 S7 Ba3 76.52(5) . 5_566 ?
S6 S7 Ba3 124.68(6) . . ?
S6 S7 Ba4 74.61(5) . . ?
S6 S7 Cr2 65.85(5) . . ?
Ba2 S8 Ba2 84.50(3) 7_566 . ?
Ba2 S8 Ba3 95.60(3) 7_566 5_566 ?
Ba2 S8 Ba5 94.79(3) 7_566 7_566 ?
Ba3 S8 Ba2 169.59(4) 5_566 . ?
Ba3 S8 Ba2 88.74(3) . . ?
Ba3 S8 Ba2 103.21(4) . 7_566 ?
Ba3 S8 Ba3 81.10(3) . 5_566 ?
Ba3 S8 Ba5 159.89(4) . 7_566 ?
Ba5 S8 Ba2 102.01(3) 7_566 . ?
Ba5 S8 Ba3 88.36(3) 7_566 5_566 ?
Cr2 S8 Ba2 165.41(5) . 7_566 ?
Cr2 S8 Ba2 82.68(4) . . ?
Cr2 S8 Ba3 83.45(4) . . ?
Cr2 S8 Ba3 98.27(4) . 5_566 ?
Cr2 S8 Ba5 81.16(4) . 7_566 ?
Ba1 S9 Ba2 99.16(4) 5_666 5_666 ?
Ba3 S9 Ba1 95.07(6) . 5_666 ?
Ba3 S9 Ba1 105.91(6) 7_556 5_666 ?
Ba3 S9 Ba2 92.62(5) 7_556 5_666 ?
Ba3 S9 Ba2 163.44(8) . 5_666 ?
Ba3 S9 Ba3 91.58(4) 7_556 . ?
S10 S9 Ba1 129.11(12) . 5_666 ?
S10 S9 Ba2 69.72(11) . 5_666 ?
S10 S9 Ba3 123.58(14) . 7_556 ?
S10 S9 Ba3 94.69(11) . . ?
S10 S9 S11 62.75(14) . . ?
S11 S9 Ba1 78.79(11) . 5_666 ?
S11 S9 Ba2 112.76(10) . 5_666 ?
S11 S9 Ba3 61.82(8) . . ?
S11 S9 Ba3 153.40(10) . 7_556 ?
Ba2 S10 Ba2 146.51(11) . 5_666 ?
Ba2 S10 Ba5 84.67(7) 5_666 5_666 ?
Ba2 S10 Ba5 95.88(8) . . ?
Ba2 S10 Ba5 79.24(7) . 5_666 ?
Ba5 S10 Ba2 83.18(7) . 5_666 ?
Ba5 S10 Ba5 149.16(10) . 5_666 ?
S9 S10 Ba2 134.05(14) . . ?
S9 S10 Ba2 78.05(10) . 5_666 ?
S9 S10 Ba5 102.68(12) . 5_666 ?
S9 S10 Ba5 102.35(14) . . ?
S9 S10 S11 62.57(14) . . ?
S10 S10 Ba2 67.38(16) 5_666 5_666 ?
S10 S10 Ba2 79.13(18) 5_666 . ?
S10 S10 Ba5 87.70(18) 5_666 . ?
S10 S10 Ba5 61.46(18) 5_666 5_666 ?
S10 S10 S9 142.6(3) 5_666 . ?
S10 S10 S11 148.0(3) 5_666 . ?
S11 S10 Ba2 118.20(14) . 5_666 ?
S11 S10 Ba2 90.23(13) . . ?
S11 S10 Ba5 63.20(11) . . ?
S11 S10 Ba5 146.23(14) . 5_666 ?
Ba3 S11 Ba1 96.75(8) . 5_666 ?
Ba5 S11 Ba1 92.91(8) . 5_666 ?
Ba5 S11 Ba3 169.63(11) . . ?
S9 S11 Ba1 66.35(10) . 5_666 ?
S9 S11 Ba3 79.88(9) . . ?
S9 S11 Ba5 107.61(11) . . ?
S9 S11 S10 54.68(13) . . ?
S10 S11 Ba1 112.64(13) . 5_666 ?
S10 S11 Ba3 101.76(14) . . ?
S10 S11 Ba5 77.82(12) . . ?

loop_
_geom_bond_atom_site_label_1
_geom_bond_atom_site_label_2
_geom_bond_distance
_geom_bond_site_symmetry_2
_geom_bond_publ_flag
Ba1 Ba4 4.3892(3) 3 ?
Ba1 Cr1 3.8979(8) 2_656 ?
Ba1 Cr1 3.8960(8) 3 ?
Ba1 S1 3.2984(9) 3 ?
Ba1 S2 3.1345(12) . ?
Ba1 S3 3.2436(13) 2_656 ?
Ba1 S4 3.2139(12) 2_656 ?
Ba1 S4 3.1930(12) 3 ?
Ba1 S5 3.2466(12) 3 ?
Ba1 S6 3.3195(12) 1_655 ?
Ba1 S9 3.299(2) 5_666 ?
Ba1 S11 3.533(3) 5_666 ?
Ba2 Ba2 4.3194(7) 7_566 ?
Ba2 Cr1 3.8383(8) . ?
Ba2 Cr2 3.8461(8) . ?
Ba2 S2 3.1516(12) . ?
Ba2 S3 3.2225(13) . ?
Ba2 S5 3.1866(12) . ?
Ba2 S7 3.3621(13) 3 ?
Ba2 S8 3.1623(13) 7_566 ?
Ba2 S8 3.2611(13) . ?
Ba2 S9 3.4703(19) 5_666 ?
Ba2 S10 3.127(3) . ?
Ba2 S10 3.327(3) 5_666 ?
Ba3 Ba3 4.1343(6) 5_566 ?
Ba3 Cr2 3.7604(8) . ?
Ba3 S5 3.2351(13) . ?
Ba3 S6 3.4268(14) 5_566 ?
Ba3 S7 3.5993(13) . ?
Ba3 S7 3.2414(13) 5_566 ?
Ba3 S8 3.2466(13) 5_566 ?
Ba3 S8 3.1111(12) . ?
Ba3 S9 3.2691(17) . ?
Ba3 S9 3.0859(17) 7_556 ?
Ba3 S11 2.927(3) . ?
Ba4 S2 3.2473(12) 4_546 ?
Ba4 S2 3.2473(12) 3_445 ?
Ba4 S3 3.2792(12) 3_445 ?
Ba4 S3 3.2792(12) 4_546 ?
Ba4 S4 3.1733(12) . ?
Ba4 S4 3.1734(11) 2_556 ?
Ba4 S6 3.4111(13) 2_556 ?
Ba4 S6 3.4111(13) . ?
Ba4 S7 3.3025(13) 2_556 ?
Ba4 S7 3.3026(13) . ?
Ba5 Cr1 3.9073(8) 5_666 ?
Ba5 Cr2 3.7622(8) 7_566 ?
Ba5 S1 3.1598(4) 5_666 ?
Ba5 S2 3.1625(12) 5_666 ?
Ba5 S3 3.2312(12) 7_566 ?
Ba5 S4 3.6712(13) 6_565 ?
Ba5 S5 3.3580(12) 5_666 ?
Ba5 S6 3.3700(13) 7_566 ?
Ba5 S8 3.2240(12) 7_566 ?
Ba5 S10 3.204(3) . ?
Ba5 S10 3.644(3) 5_666 ?
Ba5 S11 2.926(3) . ?
Cr1 Cr2 2.8580(11) . ?
Cr1 S1 2.5003(15) . ?
Cr1 S2 2.4297(14) 2_656 ?
Cr1 S2 2.4221(13) . ?
Cr1 S3 2.4318(14) . ?
Cr1 S4 2.3902(13) . ?
Cr1 S5 2.4730(14) . ?
Cr2 S3 2.3466(14) . ?
Cr2 S4 2.4278(14) . ?
Cr2 S5 2.3916(14) . ?
Cr2 S6 2.4783(14) . ?
Cr2 S7 2.4311(15) . ?
Cr2 S8 2.4966(15) . ?
S6 S7 2.0998(18) . ?
S9 S10 1.892(4) . ?
S9 S11 2.058(3) . ?
S10 S10 1.870(7) 5_666 ?
S10 S11 2.062(5) . ?
